data_2234722
loop_
_publ_author_name
'Fun, Hoong-Kun'
'Ooi, Chin Wei'
'Nayak, Prakash S.'
'Narayana, B.'
'Sarojini, B. K.'

_publ_section_title
;
 2,2-Diphenyl-<i>N</i>-(1,3-thiazol-2-yl)acetamide
;
_journal_coeditor_code LH5446
_journal_issue 5
_journal_name_full 'Acta Crystallographica Section E'
_journal_page_first o1312
_journal_page_last o1313
_journal_paper_doi 10.1107/S1600536812013840
_journal_volume 68
_journal_year 2012
_chemical_formula_iupac 'C17 H14 N2 O S'
_chemical_formula_moiety 'C17 H14 N2 O S'
_chemical_formula_sum 'C17 H14 N2 O S'
_chemical_formula_weight 294.36
_chemical_name_systematic
;
2,2-Diphenyl-<i>N</i>-(1,3-thiazol-2-yl)acetamide
;
_space_group_IT_number 14
_symmetry_cell_setting monoclinic
_symmetry_space_group_name_Hall '-P 2ybc'
_symmetry_space_group_name_H-M 'P 1 21/c 1'
_atom_sites_solution_hydrogens geom
_atom_sites_solution_primary direct
_atom_sites_solution_secondary difmap
_audit_creation_method SHELXL-97
_cell_angle_alpha 90.00
_cell_angle_beta 97.8450(10)
_cell_angle_gamma 90.00
_cell_formula_units_Z 4
_cell_length_a 5.69150(10)
_cell_length_b 15.1889(2)
_cell_length_c 16.5967(2)
_cell_measurement_reflns_used 9903
_cell_measurement_temperature 100.0(10)
_cell_measurement_theta_max 35.06
_cell_measurement_theta_min 2.48
_cell_volume 1421.32(4)
_computing_cell_refinement 'SAINT (Bruker, 2009)'
_computing_data_collection 'APEX2 (Bruker, 2009)'
_computing_data_reduction 'SAINT (Bruker, 2009)'
_computing_molecular_graphics 'SHELXTL (Sheldrick, 2008)'
_computing_publication_material
;
SHELXTL (Sheldrick, 2008) and PLATON (Spek, 2009)
;
_computing_structure_refinement 'SHELXTL (Sheldrick, 2008)'
_computing_structure_solution 'SHELXTL (Sheldrick, 2008)'
_diffrn_ambient_temperature 100.0(10)
_diffrn_measured_fraction_theta_full 0.990
_diffrn_measured_fraction_theta_max 0.990
_diffrn_measurement_device_type
;
Bruker SMART APEXII CCD area-detector
;
_diffrn_measurement_method '\f and \w scans'
_diffrn_radiation_monochromator graphite
_diffrn_radiation_source 'fine-focus sealed tube'
_diffrn_radiation_type MoK\a
_diffrn_radiation_wavelength 0.71073
_diffrn_reflns_av_R_equivalents 0.0257
_diffrn_reflns_av_sigmaI/netI 0.0310
_diffrn_reflns_limit_h_max 9
_diffrn_reflns_limit_h_min -9
_diffrn_reflns_limit_k_max 24
_diffrn_reflns_limit_k_min -16
_diffrn_reflns_limit_l_max 26
_diffrn_reflns_limit_l_min -20
_diffrn_reflns_number 23915
_diffrn_reflns_theta_full 35.15
_diffrn_reflns_theta_max 35.15
_diffrn_reflns_theta_min 2.48
_diffrn_standards_number 0
_exptl_absorpt_coefficient_mu 0.227
_exptl_absorpt_correction_T_max 0.9671
_exptl_absorpt_correction_T_min 0.9119
_exptl_absorpt_correction_type multi-scan
_exptl_absorpt_process_details '(<i>SADABS</i>; Bruker, 2009)'
_exptl_crystal_colour colourless
_exptl_crystal_density_diffrn 1.376
_exptl_crystal_density_method 'not measured'
_exptl_crystal_description Block
_exptl_crystal_F_000 616
_exptl_crystal_size_max 0.41
_exptl_crystal_size_mid 0.22
_exptl_crystal_size_min 0.15
_refine_diff_density_max 0.498
_refine_diff_density_min -0.277
_refine_ls_extinction_method none
_refine_ls_goodness_of_fit_ref 1.048
_refine_ls_hydrogen_treatment mixed
_refine_ls_matrix_type full
_refine_ls_number_parameters 194
_refine_ls_number_reflns 6275
_refine_ls_number_restraints 0
_refine_ls_restrained_S_all 1.048
_refine_ls_R_factor_all 0.0533
_refine_ls_R_factor_gt 0.0420
_refine_ls_shift/su_max 0.002
_refine_ls_shift/su_mean 0.000
_refine_ls_structure_factor_coef Fsqd
_refine_ls_weighting_details 'calc w=1/[\s^2^(Fo^2^)+(0.0448P)^2^+0.6018P] where P=(Fo^2^+2Fc^2^)/3'
_refine_ls_weighting_scheme calc
_refine_ls_wR_factor_gt 0.0982
_refine_ls_wR_factor_ref 0.1057
_reflns_number_gt 5255
_reflns_number_total 6275
_reflns_threshold_expression I>2\s(I)
_cod_data_source_file lh5446.cif
_cod_data_source_block I
_cod_original_sg_symbol_H-M 'P 21/c'
_cod_database_code 2234722
_cod_database_fobs_code 2234722

loop_
_symmetry_equiv_pos_as_xyz
'x, y, z'
'-x, y+1/2, -z+1/2'
'-x, -y, -z'
'x, -y-1/2, z-1/2'

loop_
_atom_site_type_symbol
_atom_site_label
_atom_site_fract_x
_atom_site_fract_y
_atom_site_fract_z
_atom_site_U_iso_or_equiv
_atom_site_adp_type
_atom_site_calc_flag
_atom_site_refinement_flags
_atom_site_occupancy
_atom_site_symmetry_multiplicity
S S1 1.07647(4) 0.542027(16) 0.646585(15) 0.01478(6) Uani d . 1 1
O O1 0.87987(13) 0.70144(5) 0.63542(5) 0.01719(14) Uani d . 1 1
N N1 0.66503(15) 0.60037(5) 0.55657(5) 0.01345(15) Uani d . 1 1
N N2 0.75899(15) 0.44947(5) 0.55803(5) 0.01470(15) Uani d . 1 1
C C1 0.91770(17) 0.83556(6) 0.48940(6) 0.01471(17) Uani d . 1 1
H H1A 0.9756 0.8479 0.5447 0.018 Uiso calc R 1 1
C C2 1.04707(18) 0.86252(7) 0.42827(6) 0.01756(18) Uani d . 1 1
H H2A 1.1911 0.8941 0.4420 0.021 Uiso calc R 1 1
C C3 0.96610(19) 0.84336(7) 0.34702(6) 0.01904(19) Uani d . 1 1
H H3A 1.0555 0.8612 0.3055 0.023 Uiso calc R 1 1
C C4 0.75423(19) 0.79806(7) 0.32711(6) 0.01852(19) Uani d . 1 1
H H4A 0.6989 0.7845 0.2719 0.022 Uiso calc R 1 1
C C5 0.62220(18) 0.77229(7) 0.38820(6) 0.01557(17) Uani d . 1 1
H H5A 0.4761 0.7421 0.3741 0.019 Uiso calc R 1 1
C C6 0.70288(16) 0.79043(6) 0.46986(6) 0.01264(16) Uani d . 1 1
C C7 0.56466(16) 0.75681(6) 0.53608(6) 0.01255(16) Uani d . 1 1
H H7A 0.4160 0.7287 0.5087 0.015 Uiso calc R 1 1
C C8 0.49405(16) 0.82524(6) 0.59564(6) 0.01339(16) Uani d . 1 1
C C9 0.36637(18) 0.79582(7) 0.65657(6) 0.01725(18) Uani d . 1 1
H H9A 0.3371 0.7346 0.6617 0.021 Uiso calc R 1 1
C C10 0.2815(2) 0.85479(8) 0.70978(7) 0.0214(2) Uani d . 1 1
H H10A 0.1937 0.8339 0.7506 0.026 Uiso calc R 1 1
C C11 0.3251(2) 0.94425(8) 0.70328(7) 0.0244(2) Uani d . 1 1
H H11A 0.2682 0.9847 0.7398 0.029 Uiso calc R 1 1
C C12 0.4528(2) 0.97440(8) 0.64302(8) 0.0251(2) Uani d . 1 1
H H12A 0.4833 1.0356 0.6384 0.030 Uiso calc R 1 1
C C13 0.5361(2) 0.91505(7) 0.58931(7) 0.01917(19) Uani d . 1 1
H H13A 0.6222 0.9361 0.5481 0.023 Uiso calc R 1 1
C C14 0.71613(16) 0.68473(6) 0.58191(6) 0.01301(16) Uani d . 1 1
C C15 0.81095(16) 0.53022(6) 0.58261(6) 0.01279(16) Uani d . 1 1
C C16 1.12260(18) 0.43055(7) 0.63849(6) 0.01723(18) Uani d . 1 1
H H16A 1.2576 0.3998 0.6643 0.021 Uiso calc R 1 1
C C17 0.93884(18) 0.39295(7) 0.59006(6) 0.01634(17) Uani d . 1 1
H H17A 0.9337 0.3316 0.5788 0.020 Uiso calc R 1 1
H H1N1 0.548(3) 0.5890(11) 0.5207(10) 0.030(4) Uiso d . 1 1

loop_
_atom_site_aniso_label
_atom_site_aniso_U_11
_atom_site_aniso_U_22
_atom_site_aniso_U_33
_atom_site_aniso_U_12
_atom_site_aniso_U_13
_atom_site_aniso_U_23
S1 0.01364(10) 0.01391(11) 0.01602(11) 0.00093(7) -0.00075(8) -0.00122(8)
O1 0.0178(3) 0.0141(3) 0.0181(3) 0.0002(2) -0.0030(3) -0.0008(3)
N1 0.0134(3) 0.0112(3) 0.0150(4) 0.0011(3) -0.0009(3) -0.0007(3)
N2 0.0149(3) 0.0119(3) 0.0168(4) 0.0012(3) 0.0004(3) -0.0009(3)
C1 0.0146(4) 0.0153(4) 0.0138(4) 0.0009(3) 0.0005(3) 0.0003(3)
C2 0.0151(4) 0.0185(4) 0.0192(4) 0.0009(3) 0.0031(3) 0.0023(4)
C3 0.0205(4) 0.0208(5) 0.0166(4) 0.0049(4) 0.0054(3) 0.0046(4)
C4 0.0225(5) 0.0201(5) 0.0128(4) 0.0045(4) 0.0014(3) 0.0000(3)
C5 0.0161(4) 0.0156(4) 0.0142(4) 0.0026(3) -0.0007(3) -0.0015(3)
C6 0.0134(4) 0.0118(4) 0.0127(4) 0.0024(3) 0.0014(3) 0.0003(3)
C7 0.0126(4) 0.0114(4) 0.0133(4) 0.0008(3) 0.0008(3) -0.0002(3)
C8 0.0126(4) 0.0139(4) 0.0135(4) 0.0021(3) 0.0009(3) -0.0009(3)
C9 0.0156(4) 0.0192(4) 0.0172(4) 0.0015(3) 0.0032(3) 0.0018(3)
C10 0.0201(5) 0.0283(5) 0.0166(4) 0.0051(4) 0.0057(4) 0.0008(4)
C11 0.0271(5) 0.0261(5) 0.0207(5) 0.0083(4) 0.0061(4) -0.0047(4)
C12 0.0321(6) 0.0159(5) 0.0289(6) 0.0043(4) 0.0101(5) -0.0039(4)
C13 0.0236(5) 0.0137(4) 0.0216(5) 0.0023(3) 0.0081(4) -0.0003(4)
C14 0.0142(4) 0.0119(4) 0.0131(4) 0.0000(3) 0.0024(3) 0.0000(3)
C15 0.0126(4) 0.0133(4) 0.0125(4) 0.0003(3) 0.0019(3) 0.0002(3)
C16 0.0167(4) 0.0152(4) 0.0192(4) 0.0036(3) 0.0003(3) -0.0002(3)
C17 0.0166(4) 0.0129(4) 0.0193(4) 0.0031(3) 0.0013(3) -0.0006(3)

loop_
_atom_type_symbol
_atom_type_description
_atom_type_scat_dispersion_real
_atom_type_scat_dispersion_imag
_atom_type_scat_source
C C 0.0033 0.0016 'International Tables Vol C Tables 4.2.6.8 and 6.1.1.4'
H H 0.0000 0.0000 'International Tables Vol C Tables 4.2.6.8 and 6.1.1.4'
N N 0.0061 0.0033 'International Tables Vol C Tables 4.2.6.8 and 6.1.1.4'
O O 0.0106 0.0060 'International Tables Vol C Tables 4.2.6.8 and 6.1.1.4'
S S 0.1246 0.1234 'International Tables Vol C Tables 4.2.6.8 and 6.1.1.4'

loop_
_geom_angle_atom_site_label_1
_geom_angle_atom_site_label_2
_geom_angle_atom_site_label_3
_geom_angle
C16 S1 C15 88.85(5)
C14 N1 C15 122.15(8)
C14 N1 H1N1 121.4(11)
C15 N1 H1N1 116.2(11)
C15 N2 C17 109.65(8)
C2 C1 C6 120.42(9)
C2 C1 H1A 119.8
C6 C1 H1A 119.8
C1 C2 C3 120.32(10)
C1 C2 H2A 119.8
C3 C2 H2A 119.8
C4 C3 C2 119.67(10)
C4 C3 H3A 120.2
C2 C3 H3A 120.2
C3 C4 C5 120.10(9)
C3 C4 H4A 120.0
C5 C4 H4A 120.0
C6 C5 C4 120.68(9)
C6 C5 H5A 119.7
C4 C5 H5A 119.7
C5 C6 C1 118.81(9)
C5 C6 C7 119.96(9)
C1 C6 C7 121.14(8)
C6 C7 C8 116.51(8)
C6 C7 C14 106.68(7)
C8 C7 C14 110.22(8)
C6 C7 H7A 107.7
C8 C7 H7A 107.7
C14 C7 H7A 107.7
C13 C8 C9 118.70(9)
C13 C8 C7 123.77(9)
C9 C8 C7 117.40(9)
C10 C9 C8 120.93(10)
C10 C9 H9A 119.5
C8 C9 H9A 119.5
C11 C10 C9 120.01(10)
C11 C10 H10A 120.0
C9 C10 H10A 120.0
C10 C11 C12 119.63(10)
C10 C11 H11A 120.2
C12 C11 H11A 120.2
C11 C12 C13 120.18(11)
C11 C12 H12A 119.9
C13 C12 H12A 119.9
C8 C13 C12 120.55(10)
C8 C13 H13A 119.7
C12 C13 H13A 119.7
O1 C14 N1 121.79(9)
O1 C14 C7 122.29(9)
N1 C14 C7 115.83(8)
N2 C15 N1 121.47(9)
N2 C15 S1 115.30(7)
N1 C15 S1 123.21(7)
C17 C16 S1 110.32(7)
C17 C16 H16A 124.8
S1 C16 H16A 124.8
C16 C17 N2 115.87(9)
C16 C17 H17A 122.1
N2 C17 H17A 122.1

loop_
_geom_bond_atom_site_label_1
_geom_bond_atom_site_label_2
_geom_bond_distance
S1 C16 1.7215(10)
S1 C15 1.7336(10)
O1 C14 1.2230(12)
N1 C14 1.3675(12)
N1 C15 1.3833(12)
N1 H1N1 0.847(17)
N2 C15 1.3135(12)
N2 C17 1.3853(13)
C1 C2 1.3939(14)
C1 C6 1.4006(13)
C1 H1A 0.9500
C2 C3 1.3950(15)
C2 H2A 0.9500
C3 C4 1.3885(16)
C3 H3A 0.9500
C4 C5 1.3978(15)
C4 H4A 0.9500
C5 C6 1.3977(13)
C5 H5A 0.9500
C6 C7 1.5243(13)
C7 C8 1.5257(13)
C7 C14 1.5302(13)
C7 H7A 1.0000
C8 C13 1.3914(14)
C8 C9 1.3967(14)
C9 C10 1.3899(15)
C9 H9A 0.9500
C10 C11 1.3881(17)
C10 H10A 0.9500
C11 C12 1.3914(18)
C11 H11A 0.9500
C12 C13 1.3954(15)
C12 H12A 0.9500
C13 H13A 0.9500
C16 C17 1.3552(14)
C16 H16A 0.9500
C17 H17A 0.9500

loop_
_geom_hbond_atom_site_label_D
_geom_hbond_atom_site_label_H
_geom_hbond_atom_site_label_A
_geom_hbond_site_symmetry_A
_geom_hbond_distance_DH
_geom_hbond_distance_HA
_geom_hbond_distance_DA
_geom_hbond_angle_DHA
_geom_hbond_publ_flag
N1 H1N1 N2 3_666 0.848(17) 2.116(17) 2.9600(12) 173.0(17) yes
C1 H1A Cg2 1_655 0.9500 2.88 3.6647(11) 141 yes
C12 H12A Cg1 3_676 0.9500 2.92 3.6143(13) 131 yes
C17 H17A Cg1 3_766 0.9500 2.61 3.4381(11) 146 yes

loop_
_geom_torsion_atom_site_label_1
_geom_torsion_atom_site_label_2
_geom_torsion_atom_site_label_3
_geom_torsion_atom_site_label_4
_geom_torsion
C6 C1 C2 C3 -1.20(15)
C1 C2 C3 C4 0.70(16)
C2 C3 C4 C5 0.39(16)
C3 C4 C5 C6 -1.01(15)
C4 C5 C6 C1 0.51(14)
C4 C5 C6 C7 -176.13(9)
C2 C1 C6 C5 0.59(14)
C2 C1 C6 C7 177.19(9)
C5 C6 C7 C8 -126.30(9)
C1 C6 C7 C8 57.14(12)
C5 C6 C7 C14 110.15(9)
C1 C6 C7 C14 -66.41(11)
C6 C7 C8 C13 4.06(13)
C14 C7 C8 C13 125.77(10)
C6 C7 C8 C9 179.72(8)
C14 C7 C8 C9 -58.57(11)
C13 C8 C9 C10 0.29(15)
C7 C8 C9 C10 -175.60(9)
C8 C9 C10 C11 -0.59(16)
C9 C10 C11 C12 0.37(18)
C10 C11 C12 C13 0.13(19)
C9 C8 C13 C12 0.21(16)
C7 C8 C13 C12 175.82(10)
C11 C12 C13 C8 -0.42(18)
C15 N1 C14 O1 -7.86(15)
C15 N1 C14 C7 168.96(8)
C6 C7 C14 O1 81.74(11)
C8 C7 C14 O1 -45.64(12)
C6 C7 C14 N1 -95.07(9)
C8 C7 C14 N1 137.56(9)
C17 N2 C15 N1 177.26(9)
C17 N2 C15 S1 -0.88(11)
C14 N1 C15 N2 179.68(9)
C14 N1 C15 S1 -2.33(13)
C16 S1 C15 N2 0.84(8)
C16 S1 C15 N1 -177.26(9)
C15 S1 C16 C17 -0.54(8)
S1 C16 C17 N2 0.17(12)
C15 N2 C17 C16 0.44(13)

loop_
_cod_related_entry_id
_cod_related_entry_database
_cod_related_entry_code
1 ChemSpider 519428
